data_4101160
_journal_name_full 'Journal of the American Chemical Society'
_journal_paper_doi 10.1021/ja0565976
_journal_year 2006
_chemical_formula_sum 'C22 H26 Cl8 Ir2 K2 N6 O2 S2'
_chemical_formula_weight 1216.8
_space_group_IT_number 14
_symmetry_cell_setting monoclinic
_symmetry_space_group_name_Hall '-P 2yn'
_symmetry_space_group_name_H-M 'P 1 21/n 1'
_cell_angle_alpha 90.00
_cell_angle_beta 115.40(3)
_cell_angle_gamma 90.00
_cell_formula_units_Z 2
_cell_length_a 17.548(4)
_cell_length_b 6.8190(14)
_cell_length_c 18.261(4)
_cell_measurement_temperature 120(2)
_cell_volume 1973.8(7)
_diffrn_ambient_temperature 120(2)
_exptl_crystal_density_diffrn 2.047
_cod_depositor_comments
;
The following automatic conversions were performed:
'_symmetry_cell_setting' value 'Monoclinic' changed to 'monoclinic'
according to '/home/saulius/struct/CIF-dictionaries/cif_core.dic'
dictionary named 'cif_core.dic' version 2.4.1 from 2010-06-29.

Automatic conversion script
Id: cif_fix_enum 1527 2010-12-29 10:47:43Z saulius 
;
_cod_original_sg_symbol_H-M 'P 21/n'
_cod_database_code 4101160

loop_
_symmetry_equiv_pos_as_xyz
'x, y, z'
'-x+1/2, y+1/2, -z+1/2'
'-x, -y, -z'
'x-1/2, -y-1/2, z-1/2'

loop_
_atom_site_label
_atom_site_type_symbol
_atom_site_fract_x
_atom_site_fract_y
_atom_site_fract_z
_atom_site_U_iso_or_equiv
_atom_site_adp_type
_atom_site_occupancy
_atom_site_symmetry_multiplicity
_atom_site_calc_flag
_atom_site_refinement_flags
_atom_site_disorder_assembly
_atom_site_disorder_group
Ir1 Ir 0.17580(2) 0.80266(6) 0.00907(2) 0.01408(13) Uani 1 1 d . . .
Cl1 Cl 0.19449(15) 1.0853(4) -0.05453(14) 0.0189(5) Uani 1 1 d . . .
Cl2 Cl 0.32142(14) 0.7818(4) 0.08770(14) 0.0198(6) Uani 1 1 d . . .
Cl3 Cl 0.02791(14) 0.8269(4) -0.06855(13) 0.0167(5) Uani 1 1 d . . .
Cl4 Cl 0.15394(15) 0.5246(3) 0.07489(14) 0.0170(5) Uani 1 1 d . . .
N1 N 0.1814(4) 0.6341(11) -0.0752(4) 0.0096(17) Uiso 1 1 d . . .
O1 O 0.1253(4) 0.5225(9) -0.1177(4) 0.0183(16) Uani 1 1 d . . .
S1 S 0.27169(16) 0.6388(4) -0.09189(15) 0.0204(6) Uani 1 1 d . . .
C1 C 0.2431(6) 0.4576(16) -0.1718(6) 0.022(2) Uani 1 1 d . . .
H1A H 0.2121 0.3482 -0.1612 0.027 Uiso 1 1 calc R . .
H1B H 0.2060 0.5175 -0.2246 0.027 Uiso 1 1 calc R . .
C2 C 0.3220(6) 0.3825(15) -0.1744(6) 0.017(2) Uani 1 1 d . . .
C3 C 0.3713(7) 0.2415(17) -0.1197(6) 0.033(3) Uani 1 1 d . . .
H3 H 0.3561 0.1969 -0.0785 0.040 Uiso 1 1 calc R . .
C4 C 0.4409(8) 0.166(2) -0.1243(7) 0.047(4) Uani 1 1 d . . .
H4 H 0.4742 0.0708 -0.0860 0.057 Uiso 1 1 calc R . .
C5 C 0.4636(7) 0.2290(18) -0.1851(7) 0.038(3) Uani 1 1 d . . .
H5 H 0.5122 0.1758 -0.1880 0.046 Uiso 1 1 calc R . .
C6 C 0.4169(7) 0.3641(19) -0.2394(7) 0.038(3) Uani 1 1 d . . .
H6 H 0.4324 0.4049 -0.2809 0.045 Uiso 1 1 calc R . .
C7 C 0.3461(7) 0.4444(16) -0.2350(6) 0.025(3) Uani 1 1 d . . .
H7 H 0.3139 0.5414 -0.2730 0.030 Uiso 1 1 calc R . .
N2 N 0.1709(5) 0.9740(12) 0.0979(5) 0.0141(19) Uani 1 1 d . . .
C8 C 0.1732(6) 1.0610(15) 0.1523(6) 0.018(2) Uani 1 1 d . . .
C9 C 0.1794(6) 1.1749(15) 0.2217(5) 0.021(2) Uani 1 1 d . . .
H9A H 0.1620 1.3103 0.2048 0.032 Uiso 1 1 calc R . .
H9B H 0.2379 1.1737 0.2633 0.032 Uiso 1 1 calc R . .
H9C H 0.1426 1.1175 0.2439 0.032 Uiso 1 1 calc R . .
N3 N 0.0811(7) 0.7401(17) 0.2422(6) 0.053(3) Uani 1 1 d . . .
C10 C 0.0935(8) 0.7588(16) 0.3082(7) 0.038(3) Uani 1 1 d . . .
C11 C 0.1070(9) 0.7857(18) 0.3916(6) 0.044(3) Uani 1 1 d . . .
H11A H 0.1002 0.9247 0.4013 0.066 Uiso 1 1 calc R . .
H11B H 0.1641 0.7428 0.4280 0.066 Uiso 1 1 calc R . .
H11C H 0.0657 0.7078 0.4020 0.066 Uiso 1 1 calc R . .
K1 K -0.01779(13) 0.7051(3) 0.07540(12) 0.0207(5) Uani 1 1 d . . .

loop_
_atom_site_aniso_label
_atom_site_aniso_U_11
_atom_site_aniso_U_22
_atom_site_aniso_U_33
_atom_site_aniso_U_23
_atom_site_aniso_U_13
_atom_site_aniso_U_12
Ir1 0.0150(2) 0.0121(2) 0.0148(2) 0.00033(19) 0.00605(15) 0.00087(19)
Cl1 0.0229(13) 0.0144(13) 0.0214(13) 0.0030(11) 0.0113(11) -0.0009(11)
Cl2 0.0166(12) 0.0188(13) 0.0215(13) 0.0009(11) 0.0057(10) -0.0002(11)
Cl3 0.0150(12) 0.0162(13) 0.0196(12) 0.0000(11) 0.0081(10) 0.0003(10)
Cl4 0.0218(13) 0.0138(13) 0.0156(12) 0.0004(10) 0.0083(10) -0.0022(10)
O1 0.022(4) 0.017(4) 0.016(4) -0.003(3) 0.009(3) -0.002(3)
S1 0.0196(14) 0.0198(15) 0.0254(14) -0.0054(11) 0.0130(12) -0.0026(11)
C1 0.025(6) 0.022(6) 0.021(6) -0.002(5) 0.011(5) 0.000(5)
C2 0.019(5) 0.016(5) 0.017(5) -0.008(4) 0.008(4) -0.006(4)
C3 0.035(7) 0.041(8) 0.021(6) 0.009(5) 0.011(5) 0.009(6)
C4 0.042(8) 0.062(10) 0.030(7) 0.015(7) 0.008(6) 0.034(7)
C5 0.016(6) 0.047(8) 0.046(8) -0.020(7) 0.008(6) 0.004(6)
C6 0.022(7) 0.053(9) 0.041(7) -0.022(6) 0.017(6) -0.015(6)
C7 0.031(7) 0.020(6) 0.024(6) -0.003(5) 0.011(5) -0.003(5)
N2 0.007(4) 0.019(5) 0.011(4) 0.002(4) -0.001(3) -0.004(4)
C8 0.015(5) 0.016(6) 0.018(6) 0.005(5) 0.001(5) -0.001(4)
C9 0.034(6) 0.019(6) 0.013(5) -0.002(5) 0.012(5) 0.005(5)
N3 0.064(8) 0.063(8) 0.024(6) 0.006(5) 0.010(5) -0.009(6)
C10 0.045(8) 0.027(8) 0.031(7) 0.007(5) 0.007(6) -0.009(6)
C11 0.083(10) 0.025(7) 0.017(6) 0.006(5) 0.015(6) -0.009(7)
K1 0.0221(12) 0.0195(12) 0.0217(11) -0.0028(11) 0.0105(9) -0.0027(11)

loop_
_geom_bond_atom_site_label_1
_geom_bond_atom_site_label_2
_geom_bond_distance
_geom_bond_site_symmetry_2
_geom_bond_publ_flag
Ir1 N1 1.957(7) . ?
Ir1 N2 2.030(9) . ?
Ir1 Cl2 2.337(2) . ?
Ir1 Cl1 2.345(2) . ?
Ir1 Cl4 2.363(2) . ?
Ir1 Cl3 2.370(2) . ?
Ir1 K1 4.121(2) . ?
Cl1 K1 3.285(3) 3_575 ?
Cl3 K1 3.171(3) . ?
Cl3 K1 3.196(3) 3_575 ?
Cl3 K1 3.632(3) 3_565 ?
Cl4 K1 3.173(3) 3_565 ?
Cl4 K1 3.259(3) . ?
N1 O1 1.223(9) . ?
N1 S1 1.737(8) . ?
O1 K1 2.795(7) 3_565 ?
S1 C1 1.811(10) . ?
C1 C2 1.495(14) . ?
C1 H1A 0.9900 . ?
C1 H1B 0.9900 . ?
C2 C3 1.389(14) . ?
C2 C7 1.408(14) . ?
C3 C4 1.361(16) . ?
C3 H3 0.9500 . ?
C4 C5 1.397(17) . ?
C4 H4 0.9500 . ?
C5 C6 1.344(17) . ?
C5 H5 0.9500 . ?
C6 C7 1.392(15) . ?
C6 H6 0.9500 . ?
C7 H7 0.9500 . ?
N2 C8 1.142(12) . ?
C8 C9 1.450(14) . ?
C9 H9A 0.9800 . ?
C9 H9B 0.9800 . ?
C9 H9C 0.9800 . ?
N3 C10 1.137(14) . ?
N3 K1 2.795(11) . ?
C10 C11 1.449(16) . ?
C11 H11A 0.9800 . ?
C11 H11B 0.9800 . ?
C11 H11C 0.9800 . ?
K1 O1 2.795(7) 3_565 ?
K1 Cl4 3.173(3) 3_565 ?
K1 Cl3 3.196(3) 3_575 ?
K1 Cl1 3.285(3) 3_575 ?
K1 Cl3 3.632(3) 3_565 ?
K1 K1 4.156(4) 3_565 ?
